data_7100837
loop_
_publ_author_name
'M. Weller'
'J. A. Armstrong'

_publ_section_title
;
Structural Observation of Photochromism
;
_journal_name_full 'Chemical Communications'
_journal_year 2006
_chemical_formula_sum 'Al Cl Na O Si'
_space_group_IT_number 218
_symmetry_cell_setting cubic
_symmetry_space_group_name_Hall 'P -4n 2 3'
_symmetry_space_group_name_H-M 'P -4 3 n'
_cell_angle_alpha 90.0
_cell_angle_beta 90.0
_cell_angle_gamma 90.0
_cell_length_a 8.88461(5)
_cell_length_b 8.88461
_cell_length_c 8.88461
_cell_volume 701.318(15)
_cod_depositor_comments
;
The following automatic conversions were performed:
'_geom_bond_publ_flag' value 'N' changed to 'n' according to
'/home/saulius/struct/CIF-dictionaries/cif_core.dic' dictionary named
'cif_core.dic' version 2.4.1 from 2010-06-29 (37 times).

Automatic conversion script
Id: cif_fix_enum 1527 2010-12-29 10:47:43Z saulius 
;
_cod_original_formula_sum 'Na Cl Si Al O'
_cod_database_code 7100837

loop_
_symmetry_equiv_pos_site_id
_symmetry_equiv_pos_as_xyz
1 +x,+y,+z
2 +z,+x,+y
3 +y,+z,+x
4 +y+1/2,-x+1/2,-z+1/2
5 -z+1/2,+y+1/2,-x+1/2
6 -x+1/2,-z+1/2,+y+1/2
7 -x,-y,+z
8 -z,+x,-y
9 -y,-z,+x
10 +x,-y,-z
11 +z,-x,-y
12 -y,+z,-x
13 -y+1/2,+x+1/2,-z+1/2
14 -z+1/2,-y+1/2,+x+1/2
15 +x+1/2,-z+1/2,-y+1/2
16 +x+1/2,+z+1/2,+y+1/2
17 +y+1/2,+x+1/2,+z+1/2
18 +z+1/2,+y+1/2,+x+1/2
19 +y,-z,-x
20 -y+1/2,-x+1/2,+z+1/2
21 +z+1/2,-y+1/2,-x+1/2
22 -x+1/2,+z+1/2,-y+1/2
23 -x,+y,-z
24 -z,-x,+y

loop_
_atom_site_aniso_label
_atom_site_aniso_U_11
_atom_site_aniso_U_12
_atom_site_aniso_U_13
_atom_site_aniso_U_22
_atom_site_aniso_U_23
_atom_site_aniso_U_33
NA1 0.0197(5) 0.0014(5) 0.0014(5) 0.0197(5) 0.0014(5) 0.0197(5)
O5 0.0091(7) 0.0051(3) 0.0035(5) 0.0141(5) -0.0014(5) 0.0111(4)

loop_
_atom_site_type_symbol
_atom_site_label
_atom_site_fract_x
_atom_site_fract_y
_atom_site_fract_z
_atom_site_occupancy
_atom_site_thermal_displace_type
_atom_site_U_iso_or_equiv
_atom_site_symmetry_multiplicity
Na NA1 0.17807(4) 0.17807(4) 0.17807(4) 1.0 Uani 0.01979 8
Cl CL2 0.0 0.0 0.0 1.002(5) Uiso 0.0273(4) 2
Si SI3 0.25 0.5 0.0 1.0 Uiso 0.0067(6) 6
Al AL4 0.25 0.0 0.5 1.0 Uiso 0.0041(6) 6
O O5 0.14022(4) 0.14915(4) 0.43863(3) 1.0 Uani 0.01143 24

loop_
_geom_bond_atom_site_label_1
_geom_bond_atom_site_label_2
_geom_bond_distance
_geom_bond_site_symmetry_1
_geom_bond_site_symmetry_2
_geom_bond_publ_flag
NA1 CL2 2.7403(8) . 1_555 n
NA1 SI3 3.3305(5) . 1_555 n
NA1 SI3 3.3305(5) . 2_555 n
NA1 SI3 3.3305(5) . 3_555 n
NA1 AL4 3.3305(5) . 1_555 n
NA1 AL4 3.3305(5) . 2_555 n
NA1 AL4 3.3305(5) . 3_555 n
NA1 O5 2.3533(4) . 1_555 n
NA1 O5 2.3533(4) . 2_555 n
NA1 O5 2.3533(4) . 3_555 n
NA1 O5 3.0803(3) . 20_554 n
NA1 O5 3.0803(3) . 21_455 n
NA1 O5 3.0803(3) . 22_545 n
CL2 NA1 2.7403(8) . 1_555 n
CL2 NA1 2.7403(8) . 7_555 n
CL2 NA1 2.7403(8) . 8_555 n
CL2 NA1 2.7403(8) . 10_555 n
SI3 NA1 3.3305(5) . 1_555 n
SI3 NA1 3.3305(5) . 5_555 n
SI3 NA1 3.3305(5) . 6_554 n
SI3 NA1 3.3305(5) . 10_565 n
SI3 O5 1.6286(3) . 3_555 n
SI3 O5 1.6286(5) . 13_555 n
SI3 O5 1.6286(5) . 19_565 n
SI3 O5 1.6286(5) . 20_554 n
AL4 NA1 3.3305(5) . 1_555 n
AL4 NA1 3.3305(5) . 5_545 n
AL4 NA1 3.3305(5) . 6_555 n
AL4 NA1 3.3305(5) . 10_556 n
AL4 O5 1.7334(3) . 1_555 n
AL4 O5 1.7334(3) . 6_555 n
AL4 O5 1.7334(3) . 10_556 n
AL4 O5 1.7334(3) . 22_545 n
O5 NA1 2.3533(4) . 1_555 n
O5 NA1 3.0803(3) . 6_555 n
O5 SI3 1.6286(3) . 2_555 n
O5 AL4 1.7334(3) . 1_555 n
